data_2206275
loop_
_publ_author_name
'Fang-Fang Jian'
'Ke-Fei Wang'
'Hai-Lian Xiao'
'Yuan-Biao Qiao'

_publ_section_title
;
 A dinuclear chloro(triphenylphosphito)copper(I) complex,
 di-\m~2~-chloro-bis[bis(triphenylphosphito)copper(I)]
;
_journal_issue 7
_journal_name_full 'Acta Crystallographica Section E'
_journal_page_first m1324
_journal_page_last m1325
_journal_paper_doi 10.1107/S1600536805018325
_journal_volume 61
_journal_year 2005
_chemical_formula_iupac '[Cu2 Cl2 (C18 H15 O3 P)4]'
_chemical_formula_moiety 'C72 H60 Cl2 Cu2 O12 P4'
_chemical_formula_sum 'C72 H60 Cl2 Cu2 O12 P4'
_chemical_formula_weight 1439.06
_chemical_name_systematic
;
di-\m~2~-chloro-bis[bis(triphenylphosphito)copper(I)]
;
_space_group_IT_number 15
_symmetry_cell_setting monoclinic
_symmetry_space_group_name_Hall '-C 2yc'
_symmetry_space_group_name_H-M 'C 1 2/c 1'
_atom_sites_solution_hydrogens geom
_atom_sites_solution_primary direct
_atom_sites_solution_secondary difmap
_audit_creation_method SHELXL97
_cell_angle_alpha 90.00
_cell_angle_beta 115.46(3)
_cell_angle_gamma 90.00
_cell_formula_units_Z 4
_cell_length_a 28.455(6)
_cell_length_b 13.737(3)
_cell_length_c 19.396(4)
_cell_measurement_reflns_used 25
_cell_measurement_temperature 295(2)
_cell_measurement_theta_max 26
_cell_measurement_theta_min 4
_cell_volume 6845(3)
_computing_cell_refinement 'CAD-4 Software'
_computing_data_collection 'CAD-4 Software (Enraf--Nonius, 1989)'
_computing_data_reduction 'NRCVAX (Gabe <i>et al.</i>, 1989)'
_computing_molecular_graphics 'SHELXTL (Sheldrick, 1990)'
_computing_publication_material 'WinGX (Farrugia, 1999)'
_computing_structure_refinement 'SHELXL97 (Sheldrick, 1997)'
_computing_structure_solution 'SHELXS97 (Sheldrick, 1997)'
_diffrn_ambient_temperature 295(2)
_diffrn_measured_fraction_theta_full 0.991
_diffrn_measured_fraction_theta_max 0.991
_diffrn_measurement_device_type 'Enraf--Nonius CAD-4'
_diffrn_measurement_method \w
_diffrn_radiation_monochromator graphite
_diffrn_radiation_source 'fine-focus sealed tube'
_diffrn_radiation_type MoK\a
_diffrn_radiation_wavelength 0.71073
_diffrn_reflns_av_R_equivalents 0.0651
_diffrn_reflns_av_sigmaI/netI 0.0739
_diffrn_reflns_limit_h_max 36
_diffrn_reflns_limit_h_min -36
_diffrn_reflns_limit_k_max 0
_diffrn_reflns_limit_k_min -16
_diffrn_reflns_limit_l_max 23
_diffrn_reflns_limit_l_min -23
_diffrn_reflns_number 14736
_diffrn_reflns_theta_full 26.97
_diffrn_reflns_theta_max 26.97
_diffrn_reflns_theta_min 1.59
_diffrn_standards_decay_% 0
_diffrn_standards_interval_count 100
_diffrn_standards_number 3
_exptl_absorpt_coefficient_mu 0.854
_exptl_absorpt_correction_type none
_exptl_crystal_colour blue
_exptl_crystal_density_diffrn 1.396
_exptl_crystal_density_method 'not measured'
_exptl_crystal_description block
_exptl_crystal_F_000 2960
_exptl_crystal_size_max 0.35
_exptl_crystal_size_mid 0.25
_exptl_crystal_size_min 0.20
_refine_diff_density_max 1.111
_refine_diff_density_min -0.606
_refine_ls_extinction_coef 0.00067(10)
_refine_ls_extinction_expression Fc^*^=kFc[1+0.001xFc^2^\l^3^/sin(2\q)]^-1/4^
_refine_ls_extinction_method 'SHELXL97 (Sheldrick, 1997)'
_refine_ls_goodness_of_fit_ref 1.066
_refine_ls_hydrogen_treatment constr
_refine_ls_matrix_type full
_refine_ls_number_parameters 416
_refine_ls_number_reflns 7383
_refine_ls_number_restraints 0
_refine_ls_restrained_S_all 1.066
_refine_ls_R_factor_all 0.0930
_refine_ls_R_factor_gt 0.0519
_refine_ls_shift/su_max 0.000
_refine_ls_shift/su_mean 0.000
_refine_ls_structure_factor_coef Fsqd
_refine_ls_weighting_details 'calc w = 1/[\s^2^(Fo^2^)+(0.0719P)^2^+0.8853P] where P=(Fo^2^+2Fc^2^)/3'
_refine_ls_weighting_scheme calc
_refine_ls_wR_factor_gt 0.1238
_refine_ls_wR_factor_ref 0.1459
_reflns_number_gt 4751
_reflns_number_total 7383
_reflns_threshold_expression I>2\s(I)
_cod_data_source_file rz6092.cif
_cod_data_source_block I
_cod_depositor_comments
;
The following automatic conversions were performed:
'_symmetry_cell_setting' value 'Monoclinic' changed to 'monoclinic'
according to '/home/saulius/struct/CIF-dictionaries/cif_core.dic'
dictionary named 'cif_core.dic' version 2.4.1 from 2010-06-29.

Automatic conversion script
Id: cif_fix_enum 1527 2010-12-29 10:47:43Z saulius 

The following automatic conversions were performed:

'_symmetry_cell_setting' value 'Monoclinic' changed to 'monoclinic'
according to /home/saulius/struct/CIF-dictionaries/cif_core.dic
dictionary named 'cif_core.dic' version 2.4.1 from 2010-06-29.

Automatic conversion script
Id: cif_fix_values 1715 2011-07-08 13:25:40Z adriana 
;
_cod_original_sg_symbol_Hall '-c 2yc'
_cod_original_sg_symbol_H-M 'C 2/c'
_cod_database_code 2206275
_cod_database_fobs_code 2206275

loop_
_symmetry_equiv_pos_as_xyz
'x, y, z'
'-x, y, -z+1/2'
'x+1/2, y+1/2, z'
'-x+1/2, y+1/2, -z+1/2'
'-x, -y, -z'
'x, -y, z-1/2'
'-x+1/2, -y+1/2, -z'
'x+1/2, -y+1/2, z-1/2'

loop_
_atom_site_label
_atom_site_fract_x
_atom_site_fract_y
_atom_site_fract_z
_atom_site_U_iso_or_equiv
_atom_site_adp_type
_atom_site_calc_flag
_atom_site_refinement_flags
_atom_site_occupancy
_atom_site_type_symbol
Cu1 0.033959(14) 0.40213(3) 0.02275(2) 0.04495(14) Uani d . 1 Cu
Cl1 0.02051(3) 0.52106(6) -0.07159(5) 0.0497(2) Uani d . 1 Cl
P1 0.11996(3) 0.38329(6) 0.08638(4) 0.0413(2) Uani d . 1 P
P2 -0.01061(3) 0.26602(6) -0.02949(5) 0.0467(2) Uani d . 1 P
O1 0.15219(8) 0.42129(17) 0.04144(12) 0.0486(5) Uani d . 1 O
O2 0.13247(8) 0.26903(17) 0.09156(14) 0.0553(6) Uani d . 1 O
O3 0.15809(8) 0.42532(19) 0.16930(12) 0.0517(6) Uani d . 1 O
O4 0.00690(10) 0.16445(18) 0.01680(15) 0.0609(6) Uani d . 1 O
O5 -0.07057(8) 0.27603(17) -0.04611(14) 0.0549(6) Uani d . 1 O
O6 -0.01843(9) 0.2270(2) -0.11153(14) 0.0626(7) Uani d . 1 O
C1 0.19000(11) 0.4949(2) 0.06324(17) 0.0426(7) Uani d . 1 C
C2 0.17575(14) 0.5901(3) 0.0552(2) 0.0567(9) Uani d . 1 C
H2A 0.1410 0.6075 0.0387 0.068 Uiso calc R 1 H
C3 0.21374(17) 0.6610(3) 0.0721(2) 0.0725(11) Uani d . 1 C
H3A 0.2043 0.7264 0.0668 0.087 Uiso calc R 1 H
C4 0.26454(18) 0.6361(4) 0.0963(3) 0.0783(12) Uani d . 1 C
H4A 0.2899 0.6839 0.1073 0.094 Uiso calc R 1 H
C5 0.27794(16) 0.5402(4) 0.1044(3) 0.0896(15) Uani d . 1 C
H5A 0.3127 0.5232 0.1211 0.107 Uiso calc R 1 H
C6 0.24110(13) 0.4676(3) 0.0884(2) 0.0677(11) Uani d . 1 C
H6A 0.2506 0.4023 0.0944 0.081 Uiso calc R 1 H
C7 0.18215(12) 0.2279(2) 0.1148(2) 0.0474(8) Uani d . 1 C
C8 0.20983(14) 0.2022(3) 0.1894(2) 0.0608(9) Uani d . 1 C
H8A 0.1965 0.2136 0.2248 0.073 Uiso calc R 1 H
C9 0.25827(16) 0.1589(3) 0.2117(3) 0.0723(11) Uani d . 1 C
H9A 0.2773 0.1406 0.2624 0.087 Uiso calc R 1 H
C10 0.27780(15) 0.1434(3) 0.1610(3) 0.0728(12) Uani d . 1 C
H10A 0.3107 0.1162 0.1769 0.087 Uiso calc R 1 H
C11 0.24989(17) 0.1672(3) 0.0866(3) 0.0727(11) Uani d . 1 C
H11A 0.2635 0.1547 0.0516 0.087 Uiso calc R 1 H
C12 0.20087(15) 0.2104(3) 0.0618(2) 0.0613(9) Uani d . 1 C
H12A 0.1815 0.2267 0.0107 0.074 Uiso calc R 1 H
C13 0.14326(12) 0.4340(3) 0.22902(19) 0.0482(8) Uani d . 1 C
C14 0.17537(15) 0.3927(3) 0.2980(2) 0.0610(9) Uani d . 1 C
H14A 0.2048 0.3580 0.3034 0.073 Uiso calc R 1 H
C15 0.1631(2) 0.4037(4) 0.3589(3) 0.0804(13) Uani d . 1 C
H15A 0.1851 0.3779 0.4062 0.097 Uiso calc R 1 H
C16 0.1196(2) 0.4514(4) 0.3511(3) 0.0926(16) Uani d . 1 C
H16A 0.1111 0.4565 0.3922 0.111 Uiso calc R 1 H
C17 0.08808(17) 0.4923(5) 0.2821(3) 0.0980(19) Uani d . 1 C
H17A 0.0580 0.5249 0.2766 0.118 Uiso calc R 1 H
C18 0.10018(15) 0.4859(3) 0.2205(2) 0.0745(12) Uani d . 1 C
H18A 0.0795 0.5162 0.1744 0.089 Uiso calc R 1 H
C19 0.03286(13) 0.1600(3) 0.0960(2) 0.0555(9) Uani d . 1 C
C20 0.06839(18) 0.0865(3) 0.1271(3) 0.0795(13) Uani d . 1 C
H20A 0.0741 0.0415 0.0957 0.095 Uiso calc R 1 H
C21 0.0952(2) 0.0800(5) 0.2046(4) 0.1067(19) Uani d . 1 C
H21A 0.1186 0.0291 0.2258 0.128 Uiso calc R 1 H
C22 0.0883(2) 0.1469(5) 0.2515(3) 0.0952(16) Uani d . 1 C
H22A 0.1074 0.1426 0.3041 0.114 Uiso calc R 1 H
C23 0.05312(18) 0.2200(4) 0.2201(3) 0.0791(12) Uani d . 1 C
H23A 0.0482 0.2655 0.2519 0.095 Uiso calc R 1 H
C24 0.02479(15) 0.2276(3) 0.1423(2) 0.0636(10) Uani d . 1 C
H24A 0.0006 0.2774 0.1214 0.076 Uiso calc R 1 H
C25 -0.10675(13) 0.1992(3) -0.0720(2) 0.0599(10) Uani d . 1 C
C26 -0.13707(15) 0.1912(4) -0.1479(3) 0.0778(12) Uani d . 1 C
H26A -0.1326 0.2323 -0.1828 0.093 Uiso calc R 1 H
C27 -0.17550(19) 0.1184(5) -0.1720(4) 0.110(2) Uani d . 1 C
H27A -0.1970 0.1102 -0.2237 0.132 Uiso calc R 1 H
C28 -0.1811(2) 0.0604(5) -0.1199(6) 0.127(3) Uani d . 1 C
H28A -0.2071 0.0133 -0.1363 0.152 Uiso calc R 1 H
C29 -0.1502(3) 0.0690(5) -0.0454(5) 0.127(3) Uani d . 1 C
H29A -0.1544 0.0274 -0.0106 0.152 Uiso calc R 1 H
C30 -0.11211(18) 0.1396(4) -0.0199(3) 0.0918(15) Uani d . 1 C
H30A -0.0905 0.1463 0.0319 0.110 Uiso calc R 1 H
C31 0.02399(14) 0.2040(3) -0.1267(2) 0.0588(9) Uani d . 1 C
C32 0.0342(3) 0.1092(4) -0.1327(4) 0.113(2) Uani d . 1 C
H32A 0.0147 0.0607 -0.1236 0.136 Uiso calc R 1 H
C33 0.0739(3) 0.0852(5) -0.1524(5) 0.148(3) Uani d . 1 C
H33A 0.0810 0.0203 -0.1577 0.178 Uiso calc R 1 H
C34 0.1029(2) 0.1571(5) -0.1641(3) 0.1078(19) Uani d . 1 C
H34A 0.1298 0.1411 -0.1774 0.129 Uiso calc R 1 H
C35 0.0927(2) 0.2498(5) -0.1566(3) 0.1026(17) Uani d . 1 C
H35A 0.1129 0.2983 -0.1638 0.123 Uiso calc R 1 H
C36 0.05253(17) 0.2752(3) -0.1382(3) 0.0802(13) Uani d . 1 C
H36A 0.0452 0.3403 -0.1339 0.096 Uiso calc R 1 H

loop_
_atom_site_aniso_label
_atom_site_aniso_U_11
_atom_site_aniso_U_22
_atom_site_aniso_U_33
_atom_site_aniso_U_12
_atom_site_aniso_U_13
_atom_site_aniso_U_23
Cu1 0.0334(2) 0.0427(2) 0.0524(2) 0.00235(16) 0.01230(17) 0.00010(18)
Cl1 0.0445(4) 0.0512(5) 0.0554(5) 0.0106(3) 0.0235(4) 0.0086(4)
P1 0.0307(4) 0.0438(5) 0.0426(4) -0.0007(3) 0.0095(3) 0.0008(4)
P2 0.0355(4) 0.0427(5) 0.0579(5) -0.0013(3) 0.0164(4) -0.0037(4)
O1 0.0439(12) 0.0525(14) 0.0431(12) -0.0088(10) 0.0128(10) -0.0039(10)
O2 0.0343(11) 0.0418(13) 0.0808(17) 0.0023(9) 0.0161(11) 0.0075(12)
O3 0.0391(11) 0.0704(16) 0.0414(12) -0.0084(11) 0.0133(10) -0.0036(11)
O4 0.0584(15) 0.0396(14) 0.0777(17) 0.0021(11) 0.0226(13) -0.0001(12)
O5 0.0380(11) 0.0465(14) 0.0776(16) -0.0065(10) 0.0225(11) -0.0095(12)
O6 0.0455(12) 0.0750(18) 0.0629(15) -0.0052(12) 0.0190(11) -0.0153(14)
C1 0.0383(15) 0.0480(19) 0.0407(16) -0.0041(13) 0.0161(13) -0.0020(14)
C2 0.0531(19) 0.049(2) 0.067(2) 0.0021(16) 0.0253(18) -0.0002(18)
C3 0.083(3) 0.048(2) 0.091(3) -0.010(2) 0.042(2) -0.008(2)
C4 0.068(3) 0.071(3) 0.102(3) -0.027(2) 0.042(3) -0.019(3)
C5 0.044(2) 0.086(4) 0.132(4) -0.012(2) 0.031(2) -0.024(3)
C6 0.0436(19) 0.050(2) 0.099(3) 0.0016(16) 0.021(2) -0.004(2)
C7 0.0380(16) 0.0376(18) 0.062(2) -0.0004(13) 0.0175(15) 0.0031(15)
C8 0.059(2) 0.055(2) 0.062(2) 0.0091(18) 0.0209(18) 0.0063(18)
C9 0.057(2) 0.062(3) 0.073(3) 0.011(2) 0.005(2) 0.006(2)
C10 0.047(2) 0.051(2) 0.113(4) 0.0072(17) 0.027(2) 0.010(2)
C11 0.076(3) 0.063(3) 0.098(3) 0.012(2) 0.055(3) 0.009(2)
C12 0.068(2) 0.053(2) 0.059(2) 0.0127(18) 0.0245(19) 0.0102(18)
C13 0.0417(16) 0.051(2) 0.0493(18) -0.0081(14) 0.0174(15) -0.0102(16)
C14 0.064(2) 0.066(3) 0.051(2) 0.0082(19) 0.0228(18) 0.0011(18)
C15 0.097(3) 0.093(3) 0.057(2) 0.000(3) 0.038(2) -0.002(2)
C16 0.085(3) 0.127(5) 0.076(3) -0.018(3) 0.043(3) -0.034(3)
C17 0.053(2) 0.146(5) 0.093(3) 0.003(3) 0.030(2) -0.061(4)
C18 0.050(2) 0.087(3) 0.064(2) 0.006(2) 0.0027(18) -0.025(2)
C19 0.0480(18) 0.0416(19) 0.076(2) 0.0002(15) 0.0256(18) 0.0136(18)
C20 0.085(3) 0.057(3) 0.105(4) 0.019(2) 0.049(3) 0.025(2)
C21 0.101(4) 0.102(4) 0.116(5) 0.045(3) 0.045(4) 0.058(4)
C22 0.083(3) 0.113(4) 0.082(3) 0.017(3) 0.029(3) 0.046(3)
C23 0.084(3) 0.082(3) 0.073(3) 0.005(3) 0.036(2) 0.016(3)
C24 0.058(2) 0.056(2) 0.075(3) 0.0058(18) 0.026(2) 0.012(2)
C25 0.0366(17) 0.048(2) 0.094(3) -0.0051(15) 0.0266(19) -0.012(2)
C26 0.047(2) 0.079(3) 0.095(3) -0.006(2) 0.019(2) -0.023(3)
C27 0.055(3) 0.104(5) 0.142(5) -0.010(3) 0.016(3) -0.054(4)
C28 0.066(3) 0.067(4) 0.239(9) -0.025(3) 0.056(5) -0.036(5)
C29 0.088(4) 0.081(4) 0.213(8) -0.020(3) 0.066(5) 0.022(5)
C30 0.069(3) 0.082(3) 0.126(4) -0.012(2) 0.043(3) 0.018(3)
C31 0.052(2) 0.065(2) 0.057(2) -0.0020(18) 0.0222(17) -0.0136(19)
C32 0.141(5) 0.064(3) 0.178(6) -0.012(3) 0.110(5) -0.025(4)
C33 0.199(8) 0.088(5) 0.224(9) 0.035(5) 0.154(8) -0.009(5)
C34 0.101(4) 0.129(5) 0.118(4) 0.040(4) 0.069(4) 0.006(4)
C35 0.093(4) 0.113(5) 0.129(5) 0.003(3) 0.074(4) 0.008(4)
C36 0.083(3) 0.065(3) 0.112(4) 0.006(2) 0.059(3) 0.006(3)

loop_
_atom_type_symbol
_atom_type_description
_atom_type_scat_dispersion_real
_atom_type_scat_dispersion_imag
_atom_type_scat_source
C C 0.0033 0.0016 'International Tables Vol C Tables 4.2.6.8 and 6.1.1.4'
H H 0.0000 0.0000 'International Tables Vol C Tables 4.2.6.8 and 6.1.1.4'
O O 0.0106 0.0060 'International Tables Vol C Tables 4.2.6.8 and 6.1.1.4'
P P 0.1023 0.0942 'International Tables Vol C Tables 4.2.6.8 and 6.1.1.4'
Cu Cu 0.3201 1.2651 'International Tables Vol C Tables 4.2.6.8 and 6.1.1.4'
Cl Cl 0.1484 0.1585 'International Tables Vol C Tables 4.2.6.8 and 6.1.1.4'

loop_
_geom_angle_atom_site_label_1
_geom_angle_atom_site_label_2
_geom_angle_atom_site_label_3
_geom_angle_site_symmetry_3
_geom_angle
_geom_angle_publ_flag
P1 Cu1 P2 . 115.21(4) yes
P1 Cu1 Cl1 . 106.44(4) yes
P2 Cu1 Cl1 . 110.82(4) yes
P1 Cu1 Cl1 5_565 125.28(4) yes
P2 Cu1 Cl1 5_565 102.17(3) yes
Cl1 Cu1 Cl1 5_565 94.90(3) yes
Cu1 Cl1 Cu1 5_565 85.10(3) yes
O1 P1 O2 . 100.94(12) ?
O1 P1 O3 . 97.42(11) ?
O2 P1 O3 . 104.61(14) ?
O1 P1 Cu1 . 114.20(9) ?
O2 P1 Cu1 . 108.02(9) ?
O3 P1 Cu1 . 128.17(9) ?
O5 P2 O6 . 98.51(13) ?
O5 P2 O4 . 103.49(13) ?
O6 P2 O4 . 98.11(14) ?
O5 P2 Cu1 . 111.49(9) ?
O6 P2 Cu1 . 122.55(11) ?
O4 P2 Cu1 . 119.28(10) ?
C1 O1 P1 . 128.02(19) ?
C7 O2 P1 . 125.4(2) ?
C13 O3 P1 . 122.96(19) ?
C19 O4 P2 . 122.8(2) ?
C25 O5 P2 . 124.1(2) ?
C31 O6 P2 . 121.4(2) ?
C2 C1 C6 . 121.5(3) ?
C2 C1 O1 . 120.5(3) ?
C6 C1 O1 . 118.0(3) ?
C1 C2 C3 . 119.0(3) ?
C1 C2 H2A . 120.5 ?
C3 C2 H2A . 120.5 ?
C4 C3 C2 . 120.7(4) ?
C4 C3 H3A . 119.6 ?
C2 C3 H3A . 119.6 ?
C3 C4 C5 . 119.2(4) ?
C3 C4 H4A . 120.4 ?
C5 C4 H4A . 120.4 ?
C4 C5 C6 . 121.6(4) ?
C4 C5 H5A . 119.2 ?
C6 C5 H5A . 119.2 ?
C1 C6 C5 . 118.0(4) ?
C1 C6 H6A . 121.0 ?
C5 C6 H6A . 121.0 ?
C8 C7 C12 . 121.2(3) ?
C8 C7 O2 . 119.2(3) ?
C12 C7 O2 . 119.5(3) ?
C7 C8 C9 . 119.0(4) ?
C7 C8 H8A . 120.5 ?
C9 C8 H8A . 120.5 ?
C10 C9 C8 . 120.6(4) ?
C10 C9 H9A . 119.7 ?
C8 C9 H9A . 119.7 ?
C9 C10 C11 . 120.4(4) ?
C9 C10 H10A . 119.8 ?
C11 C10 H10A . 119.8 ?
C10 C11 C12 . 120.7(4) ?
C10 C11 H11A . 119.7 ?
C12 C11 H11A . 119.7 ?
C7 C12 C11 . 118.0(4) ?
C7 C12 H12A . 121.0 ?
C11 C12 H12A . 121.0 ?
C18 C13 C14 . 121.3(3) ?
C18 C13 O3 . 121.3(3) ?
C14 C13 O3 . 117.3(3) ?
C15 C14 C13 . 118.8(4) ?
C15 C14 H14A . 120.6 ?
C13 C14 H14A . 120.6 ?
C16 C15 C14 . 121.0(4) ?
C16 C15 H15A . 119.5 ?
C14 C15 H15A . 119.5 ?
C15 C16 C17 . 119.4(4) ?
C15 C16 H16A . 120.3 ?
C17 C16 H16A . 120.3 ?
C16 C17 C18 . 121.1(4) ?
C16 C17 H17A . 119.4 ?
C18 C17 H17A . 119.4 ?
C13 C18 C17 . 118.2(4) ?
C13 C18 H18A . 120.9 ?
C17 C18 H18A . 120.9 ?
C20 C19 C24 . 120.4(4) ?
C20 C19 O4 . 117.4(4) ?
C24 C19 O4 . 122.2(3) ?
C21 C20 C19 . 119.3(5) ?
C21 C20 H20A . 120.3 ?
C19 C20 H20A . 120.3 ?
C20 C21 C22 . 121.2(5) ?
C20 C21 H21A . 119.4 ?
C22 C21 H21A . 119.4 ?
C23 C22 C21 . 119.2(5) ?
C23 C22 H22A . 120.4 ?
C21 C22 H22A . 120.4 ?
C22 C23 C24 . 121.1(5) ?
C22 C23 H23A . 119.4 ?
C24 C23 H23A . 119.4 ?
C23 C24 C19 . 118.8(4) ?
C23 C24 H24A . 120.6 ?
C19 C24 H24A . 120.6 ?
C26 C25 C30 . 122.5(4) ?
C26 C25 O5 . 118.4(4) ?
C30 C25 O5 . 119.0(4) ?
C25 C26 C27 . 117.4(5) ?
C25 C26 H26A . 121.3 ?
C27 C26 H26A . 121.3 ?
C28 C27 C26 . 119.8(6) ?
C28 C27 H27A . 120.1 ?
C26 C27 H27A . 120.1 ?
C29 C28 C27 . 121.6(6) ?
C29 C28 H28A . 119.2 ?
C27 C28 H28A . 119.2 ?
C28 C29 C30 . 120.0(7) ?
C28 C29 H29A . 120.0 ?
C30 C29 H29A . 120.0 ?
C25 C30 C29 . 118.7(6) ?
C25 C30 H30A . 120.6 ?
C29 C30 H30A . 120.6 ?
C36 C31 C32 . 121.2(4) ?
C36 C31 O6 . 120.5(4) ?
C32 C31 O6 . 118.3(4) ?
C31 C32 C33 . 119.1(5) ?
C31 C32 H32A . 120.5 ?
C33 C32 H32A . 120.5 ?
C34 C33 C32 . 120.0(6) ?
C34 C33 H33A . 120.0 ?
C32 C33 H33A . 120.0 ?
C35 C34 C33 . 119.8(5) ?
C35 C34 H34A . 120.1 ?
C33 C34 H34A . 120.1 ?
C34 C35 C36 . 121.1(5) ?
C34 C35 H35A . 119.5 ?
C36 C35 H35A . 119.5 ?
C31 C36 C35 . 118.9(5) ?
C31 C36 H36A . 120.5 ?
C35 C36 H36A . 120.5 ?

loop_
_geom_bond_atom_site_label_1
_geom_bond_atom_site_label_2
_geom_bond_site_symmetry_2
_geom_bond_distance
_geom_bond_publ_flag
Cu1 P1 . 2.2321(11) yes
Cu1 P2 . 2.2420(11) yes
Cu1 Cl1 . 2.3584(10) yes
Cu1 Cl1 5_565 2.3822(9) ?
Cl1 Cu1 5_565 2.3822(9) yes
P1 O1 . 1.600(2) ?
P1 O2 . 1.603(2) ?
P1 O3 . 1.612(2) ?
P2 O5 . 1.600(2) ?
P2 O6 . 1.601(3) ?
P2 O4 . 1.618(3) ?
O1 C1 . 1.403(4) ?
O2 C7 . 1.405(4) ?
O3 C13 . 1.398(4) ?
O4 C19 . 1.390(4) ?
O5 C25 . 1.408(4) ?
O6 C31 . 1.396(4) ?
C1 C2 . 1.359(5) ?
C1 C6 . 1.372(4) ?
C2 C3 . 1.385(5) ?
C2 H2A . 0.9300 ?
C3 C4 . 1.358(6) ?
C3 H3A . 0.9300 ?
C4 C5 . 1.361(7) ?
C4 H4A . 0.9300 ?
C5 C6 . 1.382(6) ?
C5 H5A . 0.9300 ?
C6 H6A . 0.9300 ?
C7 C8 . 1.363(5) ?
C7 C12 . 1.367(5) ?
C8 C9 . 1.388(5) ?
C8 H8A . 0.9300 ?
C9 C10 . 1.339(6) ?
C9 H9A . 0.9300 ?
C10 C11 . 1.355(6) ?
C10 H10A . 0.9300 ?
C11 C12 . 1.397(5) ?
C11 H11A . 0.9300 ?
C12 H12A . 0.9300 ?
C13 C18 . 1.365(5) ?
C13 C14 . 1.377(5) ?
C14 C15 . 1.377(5) ?
C14 H14A . 0.9300 ?
C15 C16 . 1.350(7) ?
C15 H15A . 0.9300 ?
C16 C17 . 1.371(7) ?
C16 H16A . 0.9300 ?
C17 C18 . 1.381(6) ?
C17 H17A . 0.9300 ?
C18 H18A . 0.9300 ?
C19 C20 . 1.372(5) ?
C19 C24 . 1.379(5) ?
C20 C21 . 1.364(7) ?
C20 H20A . 0.9300 ?
C21 C22 . 1.365(8) ?
C21 H21A . 0.9300 ?
C22 C23 . 1.362(7) ?
C22 H22A . 0.9300 ?
C23 C24 . 1.376(6) ?
C23 H23A . 0.9300 ?
C24 H24A . 0.9300 ?
C25 C26 . 1.354(6) ?
C25 C30 . 1.359(6) ?
C26 C27 . 1.406(7) ?
C26 H26A . 0.9300 ?
C27 C28 . 1.349(10) ?
C27 H27A . 0.9300 ?
C28 C29 . 1.335(10) ?
C28 H28A . 0.9300 ?
C29 C30 . 1.378(8) ?
C29 H29A . 0.9300 ?
C30 H30A . 0.9300 ?
C31 C36 . 1.350(6) ?
C31 C32 . 1.351(6) ?
C32 C33 . 1.380(8) ?
C32 H32A . 0.9300 ?
C33 C34 . 1.367(9) ?
C33 H33A . 0.9300 ?
C34 C35 . 1.328(8) ?
C34 H34A . 0.9300 ?
C35 C36 . 1.380(6) ?
C35 H35A . 0.9300 ?
C36 H36A . 0.9300 ?

loop_
_geom_hbond_atom_site_label_D
_geom_hbond_atom_site_label_H
_geom_hbond_atom_site_label_A
_geom_hbond_site_symmetry_A
_geom_hbond_distance_DH
_geom_hbond_distance_HA
_geom_hbond_distance_DA
_geom_hbond_angle_DHA
C18 H18A Cl1 5_565 0.93 2.73 3.408(4) 130
C3 H3A Cg1 5_565 0.93 2.84 3.640(2) 145
C10 H10A Cg2 4_545 0.93 2.80 3.605(2) 146
C28 H28A Cg3 5_555 0.93 2.80 3.605(2) 146
